data_2238225
loop_
_publ_author_name
'Portalone, Gustavo'

_publ_section_title
;
 Benzamidinium 2-methoxybenzoate
;
_journal_coeditor_code NK2209
_journal_issue 7
_journal_name_full 'Acta Crystallographica Section E'
_journal_page_first o1114
_journal_page_last o1115
_journal_paper_doi 10.1107/S1600536813016395
_journal_volume 69
_journal_year 2013
_chemical_formula_iupac 'C7 H9 N2 +, C8 H7 O3 -'
_chemical_formula_moiety 'C7 H9 N2 +, C8 H7 O3 -'
_chemical_formula_sum 'C15 H16 N2 O3'
_chemical_formula_weight 272.30
_chemical_name_systematic
;
Benzamidinium 2-methoxybenzoate
;
_space_group_IT_number 2
_symmetry_cell_setting triclinic
_symmetry_space_group_name_Hall '-P 1'
_symmetry_space_group_name_H-M 'P -1'
_atom_sites_solution_hydrogens geom
_atom_sites_solution_primary direct
_atom_sites_solution_secondary difmap
_audit_creation_method SHELXL-97
_cell_angle_alpha 69.612(3)
_cell_angle_beta 80.500(5)
_cell_angle_gamma 72.482(4)
_cell_formula_units_Z 2
_cell_length_a 7.5154(3)
_cell_length_b 9.1393(4)
_cell_length_c 11.6498(5)
_cell_measurement_reflns_used 9004
_cell_measurement_temperature 298(2)
_cell_measurement_theta_max 32.5283
_cell_measurement_theta_min 3.1920
_cell_volume 713.64(6)
_computing_cell_refinement 'CrysAlis PRO (Agilent, 2011)'
_computing_data_collection 'CrysAlis PRO (Agilent, 2011)'
_computing_data_reduction 'CrysAlis PRO (Agilent, 2011)'
_computing_molecular_graphics 'ORTEP-3 for Windows (Farrugia, 2012)'
_computing_publication_material 'WinGX (Farrugia, 2012)'
_computing_structure_refinement 'SHELXL97 (Sheldrick, 2008)'
_computing_structure_solution 'SIR97 (Altomare <i>et al.</i>, 1999)'
_diffrn_ambient_temperature 298(2)
_diffrn_detector_area_resol_mean 16.0696
_diffrn_measured_fraction_theta_full 0.995
_diffrn_measured_fraction_theta_max 0.995
_diffrn_measurement_device_type 'Agilent Xcalibur Sapphire3'
_diffrn_measurement_method '\w and \f'
_diffrn_radiation_monochromator graphite
_diffrn_radiation_source 'Enhance (Mo) X-ray Source'
_diffrn_radiation_type MoK\a
_diffrn_radiation_wavelength 0.71069
_diffrn_reflns_av_R_equivalents 0.0248
_diffrn_reflns_av_sigmaI/netI 0.0243
_diffrn_reflns_limit_h_max 10
_diffrn_reflns_limit_h_min -10
_diffrn_reflns_limit_k_max 13
_diffrn_reflns_limit_k_min -13
_diffrn_reflns_limit_l_max 16
_diffrn_reflns_limit_l_min -16
_diffrn_reflns_number 20559
_diffrn_reflns_theta_full 30.50
_diffrn_reflns_theta_max 30.50
_diffrn_reflns_theta_min 3.22
_exptl_absorpt_coefficient_mu 0.089
_exptl_absorpt_correction_T_max 0.9955
_exptl_absorpt_correction_T_min 0.9893
_exptl_absorpt_correction_type multi-scan
_exptl_absorpt_process_details
;
(CrysAlis PRO; Agilent, 2011)
;
_exptl_crystal_colour colourless
_exptl_crystal_density_diffrn 1.267
_exptl_crystal_density_method 'not measured'
_exptl_crystal_description tablets
_exptl_crystal_F_000 288
_exptl_crystal_size_max 0.12
_exptl_crystal_size_mid 0.09
_exptl_crystal_size_min 0.05
_refine_diff_density_max 0.378
_refine_diff_density_min -0.182
_refine_ls_extinction_method none
_refine_ls_goodness_of_fit_ref 1.046
_refine_ls_hydrogen_treatment mixed
_refine_ls_matrix_type full
_refine_ls_number_parameters 199
_refine_ls_number_reflns 4332
_refine_ls_number_restraints 0
_refine_ls_restrained_S_all 1.046
_refine_ls_R_factor_all 0.0892
_refine_ls_R_factor_gt 0.0616
_refine_ls_shift/su_max 0.000
_refine_ls_shift/su_mean 0.000
_refine_ls_structure_factor_coef Fsqd
_refine_ls_weighting_details 'calc w=1/[\s^2^(Fo^2^)+(0.0812P)^2^+0.1295P] where P=(Fo^2^+2Fc^2^)/3'
_refine_ls_weighting_scheme calc
_refine_ls_wR_factor_gt 0.1482
_refine_ls_wR_factor_ref 0.1613
_reflns_number_gt 3188
_reflns_number_total 4332
_reflns_threshold_expression I>2\s(I)
_cod_data_source_file nk2209.cif
_cod_data_source_block I
_cod_original_cell_volume 713.63(6)
_cod_database_code 2238225
_cod_database_fobs_code 2238225

loop_
_symmetry_equiv_pos_as_xyz
'x, y, z'
'-x, -y, -z'

loop_
_atom_site_type_symbol
_atom_site_label
_atom_site_fract_x
_atom_site_fract_y
_atom_site_fract_z
_atom_site_U_iso_or_equiv
_atom_site_adp_type
_atom_site_calc_flag
_atom_site_refinement_flags
_atom_site_occupancy
_atom_site_symmetry_multiplicity
N N1 -0.44074(18) 0.33628(15) 0.94036(13) 0.0426(3) Uani d . 1 1
H H1A -0.369(3) 0.355(2) 0.9866(17) 0.052(5) Uiso d . 1 1
H H1B -0.550(3) 0.403(2) 0.9196(17) 0.053(5) Uiso d . 1 1
N N2 -0.21153(17) 0.11282(17) 0.93377(13) 0.0464(3) Uani d . 1 1
H H2A -0.139(3) 0.138(2) 0.9810(17) 0.055(5) Uiso d . 1 1
H H2B -0.167(3) 0.022(3) 0.9197(18) 0.059(5) Uiso d . 1 1
C C1 -0.50196(17) 0.16439(15) 0.84181(11) 0.0319(3) Uani d . 1 1
C C2 -0.6776(2) 0.2674(2) 0.81080(18) 0.0531(4) Uani d . 1 1
H H2 -0.7178 0.3693 0.8281 0.064 Uiso calc R 1 1
C C3 -0.7954(2) 0.2254(2) 0.75542(18) 0.0602(5) Uani d . 1 1
H H3 -0.9172 0.2986 0.7333 0.072 Uiso calc R 1 1
C C4 -0.7414(2) 0.0816(2) 0.73164(15) 0.0508(4) Uani d . 1 1
H H4 -0.8254 0.0522 0.6939 0.061 Uiso calc R 1 1
C C5 -0.5678(2) -0.0216(2) 0.76121(16) 0.0504(4) Uani d . 1 1
H H5 -0.5291 -0.1233 0.7435 0.060 Uiso calc R 1 1
C C6 -0.4480(2) 0.01930(18) 0.81621(14) 0.0418(3) Uani d . 1 1
H H6 -0.3257 -0.0539 0.8369 0.050 Uiso calc R 1 1
C C7 -0.38026(17) 0.20627(15) 0.90698(12) 0.0323(3) Uani d . 1 1
O O1 -0.24816(15) 0.39582(13) 1.09618(11) 0.0513(3) Uani d . 1 1
O O2 -0.00870(15) 0.18920(14) 1.08560(11) 0.0536(3) Uani d . 1 1
O O3 -0.24579(19) 0.2238(2) 1.37136(12) 0.0694(4) Uani d . 1 1
C C8 -0.00944(18) 0.31556(15) 1.23202(12) 0.0335(3) Uani d . 1 1
C C9 -0.0897(2) 0.2793(2) 1.35187(14) 0.0434(3) Uani d . 1 1
C C10 -0.0097(3) 0.2988(2) 1.44339(15) 0.0572(4) Uani d . 1 1
H H10 -0.0654 0.2737 1.5268 0.069 Uiso calc R 1 1
C C11 0.1493(3) 0.3540(2) 1.41503(17) 0.0578(5) Uani d . 1 1
H H11 0.2044 0.3678 1.4790 0.069 Uiso calc R 1 1
C C12 0.2300(3) 0.3895(2) 1.29805(18) 0.0567(4) Uani d . 1 1
H H12 0.3417 0.4281 1.2788 0.068 Uiso calc R 1 1
C C13 0.1494(2) 0.3694(2) 1.20632(14) 0.0466(4) Uani d . 1 1
H H13 0.2066 0.3940 1.1233 0.056 Uiso calc R 1 1
C C14 -0.09582(18) 0.29772(15) 1.13074(12) 0.0335(3) Uani d . 1 1
C C15 -0.3237(4) 0.1697(4) 1.4934(2) 0.0938(8) Uani d . 1 1
H H15A -0.2241(19) 0.083(2) 1.5466(11) 0.141 Uiso calc R 1 1
H H15B -0.430(3) 0.123(2) 1.4938(3) 0.141 Uiso calc R 1 1
H H15C -0.372(3) 0.2639(17) 1.5268(9) 0.141 Uiso calc R 1 1

loop_
_atom_site_aniso_label
_atom_site_aniso_U_11
_atom_site_aniso_U_22
_atom_site_aniso_U_33
_atom_site_aniso_U_12
_atom_site_aniso_U_13
_atom_site_aniso_U_23
N1 0.0387(6) 0.0361(6) 0.0566(8) 0.0057(5) -0.0185(5) -0.0255(6)
N2 0.0370(6) 0.0443(7) 0.0641(8) 0.0087(5) -0.0192(6) -0.0341(7)
C1 0.0328(6) 0.0316(6) 0.0304(6) -0.0023(5) -0.0065(5) -0.0122(5)
C2 0.0485(8) 0.0434(8) 0.0714(11) 0.0097(7) -0.0279(8) -0.0309(8)
C3 0.0469(9) 0.0595(10) 0.0779(12) 0.0077(8) -0.0332(8) -0.0317(9)
C4 0.0538(9) 0.0555(9) 0.0506(9) -0.0146(7) -0.0188(7) -0.0189(7)
C5 0.0590(9) 0.0429(8) 0.0573(9) -0.0076(7) -0.0158(7) -0.0253(7)
C6 0.0410(7) 0.0373(7) 0.0483(8) 0.0006(6) -0.0120(6) -0.0202(6)
C7 0.0325(6) 0.0305(6) 0.0331(6) -0.0015(5) -0.0057(5) -0.0133(5)
O1 0.0498(6) 0.0453(6) 0.0616(7) 0.0158(5) -0.0293(5) -0.0328(5)
O2 0.0462(6) 0.0537(7) 0.0690(7) 0.0137(5) -0.0211(5) -0.0442(6)
O3 0.0628(8) 0.1107(12) 0.0494(7) -0.0439(8) 0.0064(6) -0.0300(7)
C8 0.0341(6) 0.0297(6) 0.0363(6) 0.0028(5) -0.0105(5) -0.0156(5)
C9 0.0415(7) 0.0506(8) 0.0409(7) -0.0066(6) -0.0066(6) -0.0208(6)
C10 0.0624(10) 0.0752(12) 0.0384(8) -0.0115(9) -0.0104(7) -0.0258(8)
C11 0.0645(11) 0.0638(11) 0.0548(10) -0.0087(9) -0.0253(8) -0.0279(8)
C12 0.0536(9) 0.0614(10) 0.0652(11) -0.0192(8) -0.0166(8) -0.0232(9)
C13 0.0472(8) 0.0541(9) 0.0420(8) -0.0150(7) -0.0045(6) -0.0175(7)
C14 0.0344(6) 0.0301(6) 0.0366(6) -0.0001(5) -0.0088(5) -0.0156(5)
C15 0.0826(16) 0.144(2) 0.0608(13) -0.0546(17) 0.0201(12) -0.0299(14)

loop_
_atom_type_symbol
_atom_type_description
_atom_type_scat_dispersion_real
_atom_type_scat_dispersion_imag
_atom_type_scat_source
C C 0.0033 0.0016 'International Tables Vol C Tables 4.2.6.8 and 6.1.1.4'
H H 0.0000 0.0000 'International Tables Vol C Tables 4.2.6.8 and 6.1.1.4'
N N 0.0061 0.0033 'International Tables Vol C Tables 4.2.6.8 and 6.1.1.4'
O O 0.0106 0.0060 'International Tables Vol C Tables 4.2.6.8 and 6.1.1.4'

loop_
_geom_angle_atom_site_label_1
_geom_angle_atom_site_label_2
_geom_angle_atom_site_label_3
_geom_angle
C7 N1 H1A 119.2(12)
C7 N1 H1B 120.3(12)
H1A N1 H1B 120.5(17)
C7 N2 H2A 119.6(11)
C7 N2 H2B 123.2(13)
H2A N2 H2B 116.7(17)
C6 C1 C2 118.65(13)
C6 C1 C7 121.19(11)
C2 C1 C7 120.08(12)
C3 C2 C1 120.39(14)
C3 C2 H2 119.8
C1 C2 H2 119.8
C4 C3 C2 120.44(15)
C4 C3 H3 119.8
C2 C3 H3 119.8
C3 C4 C5 119.99(14)
C3 C4 H4 120.0
C5 C4 H4 120.0
C4 C5 C6 120.16(15)
C4 C5 H5 119.9
C6 C5 H5 119.9
C5 C6 C1 120.36(13)
C5 C6 H6 119.8
C1 C6 H6 119.8
N1 C7 N2 118.81(13)
N1 C7 C1 120.25(11)
N2 C7 C1 120.93(12)
C9 O3 C15 118.79(15)
C13 C8 C9 119.07(13)
C13 C8 C14 120.07(12)
C9 C8 C14 120.86(12)
O3 C9 C10 124.03(15)
O3 C9 C8 115.99(13)
C10 C9 C8 119.97(15)
C11 C10 C9 119.83(16)
C11 C10 H10 120.1
C9 C10 H10 120.1
C12 C11 C10 120.83(15)
C12 C11 H11 119.6
C10 C11 H11 119.6
C11 C12 C13 119.22(16)
C11 C12 H12 120.4
C13 C12 H12 120.4
C8 C13 C12 121.07(15)
C8 C13 H13 119.5
C12 C13 H13 119.5
O2 C14 O1 124.40(12)
O2 C14 C8 118.04(11)
O1 C14 C8 117.53(11)
O3 C15 H15A 109.5
O3 C15 H15B 109.5
H15A C15 H15B 109.5
O3 C15 H15C 109.5
H15A C15 H15C 109.5
H15B C15 H15C 109.5

loop_
_geom_bond_atom_site_label_1
_geom_bond_atom_site_label_2
_geom_bond_distance
N1 C7 1.3070(17)
N1 H1A 0.913(19)
N1 H1B 0.87(2)
N2 C7 1.3145(16)
N2 H2A 0.959(19)
N2 H2B 0.86(2)
C1 C6 1.3869(19)
C1 C2 1.3898(19)
C1 C7 1.4838(18)
C2 C3 1.383(2)
C2 H2 0.9700
C3 C4 1.366(2)
C3 H3 0.9700
C4 C5 1.375(2)
C4 H4 0.9700
C5 C6 1.386(2)
C5 H5 0.9700
C6 H6 0.9700
O1 C14 1.2488(15)
O2 C14 1.2441(16)
O3 C9 1.369(2)
O3 C15 1.421(3)
C8 C13 1.375(2)
C8 C9 1.394(2)
C8 C14 1.5135(17)
C9 C10 1.393(2)
C10 C11 1.381(3)
C10 H10 0.9700
C11 C12 1.367(3)
C11 H11 0.9700
C12 C13 1.399(2)
C12 H12 0.9700
C13 H13 0.9700
C15 H15A 1.0120
C15 H15B 1.0120
C15 H15C 1.0120

loop_
_geom_hbond_atom_site_label_D
_geom_hbond_atom_site_label_H
_geom_hbond_atom_site_label_A
_geom_hbond_site_symmetry_A
_geom_hbond_distance_DH
_geom_hbond_distance_HA
_geom_hbond_distance_DA
_geom_hbond_angle_DHA
N1 H1A O1 . 0.913(19) 1.87(2) 2.7777(16) 172.4(17)
N1 H1B O1 2_467 0.87(2) 1.97(2) 2.7926(15) 155.7(17)
N2 H2A O2 . 0.959(19) 1.93(2) 2.8863(17) 175.4(16)
N2 H2B O2 2_557 0.86(2) 2.00(2) 2.8230(16) 160.3(18)

loop_
_geom_torsion_atom_site_label_1
_geom_torsion_atom_site_label_2
_geom_torsion_atom_site_label_3
_geom_torsion_atom_site_label_4
_geom_torsion
C6 C1 C2 C3 -0.1(3)
C7 C1 C2 C3 -176.85(16)
C1 C2 C3 C4 0.7(3)
C2 C3 C4 C5 -0.9(3)
C3 C4 C5 C6 0.6(3)
C4 C5 C6 C1 0.0(3)
C2 C1 C6 C5 -0.2(2)
C7 C1 C6 C5 176.50(14)
C6 C1 C7 N1 -173.63(14)
C2 C1 C7 N1 3.1(2)
C6 C1 C7 N2 5.4(2)
C2 C1 C7 N2 -177.93(15)
C15 O3 C9 C10 -5.5(3)
C15 O3 C9 C8 173.93(19)
C13 C8 C9 O3 -178.98(14)
C14 C8 C9 O3 1.6(2)
C13 C8 C9 C10 0.4(2)
C14 C8 C9 C10 -179.03(14)
O3 C9 C10 C11 179.31(17)
C8 C9 C10 C11 -0.1(3)
C9 C10 C11 C12 -0.2(3)
C10 C11 C12 C13 0.1(3)
C9 C8 C13 C12 -0.6(2)
C14 C8 C13 C12 178.91(14)
C11 C12 C13 C8 0.3(3)
C13 C8 C14 O2 68.85(18)
C9 C8 C14 O2 -111.69(16)
C13 C8 C14 O1 -109.51(16)
C9 C8 C14 O1 69.95(18)
